data_1554749
loop_
_publ_author_name
'Anh\"auser, J.'
'Puttreddy, R.'
'Lorenz, Y.'
'Schneider, A.'
'Engeser, M.'
'Rissanen, K.'
'L\"utzen, A.'

_publ_section_title
;
 Chiral self-sorting behaviour of [2.2]paracyclophane-based bis(pyridine)
 ligands
;
_journal_issue 8
_journal_name_full 'Organic Chemistry Frontiers'
_journal_page_first 1226
_journal_paper_doi 10.1039/C9QO00155G
_journal_volume 6
_journal_year 2019
_chemical_absolute_configuration rmad
_chemical_formula_moiety 'C152 H120 N8 Pd2, 4(B F4)'
_chemical_formula_sum 'C152 H120 B4 F16 N8 Pd2'
_chemical_formula_weight 2618.59
_space_group_crystal_system tetragonal
_space_group_IT_number 94
_space_group_name_Hall 'P 4n 2n'
_space_group_name_H-M_alt 'P 42 21 2'
_atom_sites_solution_hydrogens geom
_atom_sites_solution_primary direct
_audit_creation_date 2019-01-17
_audit_creation_method
;
Olex2 1.2
(compiled May 18 2018 14:05:52 for OlexSys, GUI svn.r5506)
;
_audit_update_record
;
2019-01-28 deposited with the CCDC.	2019-03-12 downloaded from the CCDC.
;
_cell_angle_alpha 90
_cell_angle_beta 90
_cell_angle_gamma 90
_cell_formula_units_Z 4
_cell_length_a 32.9899(5)
_cell_length_b 32.9899(5)
_cell_length_c 14.3593(4)
_cell_measurement_reflns_used 10273
_cell_measurement_temperature 120.01(10)
_cell_measurement_theta_max 70.8100
_cell_measurement_theta_min 2.6500
_cell_volume 15627.7(5)
_computing_cell_refinement 'CrysAlisPro 1.171.39.43c (Rigaku OD, 2018)'
_computing_data_collection 'CrysAlisPro 1.171.39.43c (Rigaku OD, 2018)'
_computing_data_reduction 'CrysAlisPro 1.171.39.43c (Rigaku OD, 2018)'
_computing_molecular_graphics 'Olex2 (Dolomanov et al., 2009)'
_computing_publication_material 'Olex2 (Dolomanov et al., 2009)'
_computing_structure_refinement 'ShelXL (Sheldrick, 2015)'
_computing_structure_solution 'ShelXS (Sheldrick, 2008)'
_diffrn_ambient_environment N~2~
_diffrn_ambient_temperature 120.01(10)
_diffrn_detector 'CCD plate'
_diffrn_detector_area_resol_mean 5.1977
_diffrn_detector_type Atlas
_diffrn_measured_fraction_theta_full 0.999
_diffrn_measured_fraction_theta_max 0.999
_diffrn_measurement_details
'List of Runs (angles in degrees, time in seconds): # Type Start End Width t~exp~ \w \q \k \f Frames -------------------------------------------------------------------------- 1 \w -106.00 -19.00 0.75 30.00 -- -41.90 -19.00 -90.00 116 2 \w -73.00 5.00 0.75 30.00 -- -41.90 77.00 -90.00 104 3 \w 30.00 120.00 0.75 140.00 -- 105.08 -30.00 30.00 120 4 \w 97.00 177.25 0.75 140.00 -- 105.08 125.00 120.00 107 5 \w 81.00 174.00 0.75 140.00 -- 105.08 30.00-150.00 124 6 \w 23.00 108.50 0.75 140.00 -- 105.08 -94.00 60.00 114'
_diffrn_measurement_device 'four-circle diffractometer'
_diffrn_measurement_device_type 'SuperNova, Dual, Cu at home/near, Atlas'
_diffrn_measurement_method '\w scans'
_diffrn_orient_matrix_type 'CrysAlisPro convention (1999,Acta A55,543-557)'
_diffrn_orient_matrix_UB_11 0.0184952000
_diffrn_orient_matrix_UB_12 -0.0244807000
_diffrn_orient_matrix_UB_13 -0.0808612000
_diffrn_orient_matrix_UB_21 0.0428154000
_diffrn_orient_matrix_UB_22 0.0088834000
_diffrn_orient_matrix_UB_23 0.0376148000
_diffrn_orient_matrix_UB_31 -0.0019209000
_diffrn_orient_matrix_UB_32 -0.0387948000
_diffrn_orient_matrix_UB_33 0.0596163000
_diffrn_radiation_monochromator mirror
_diffrn_radiation_probe x-ray
_diffrn_radiation_type CuK\a
_diffrn_radiation_wavelength 1.54184
_diffrn_reflns_av_R_equivalents 0.0493
_diffrn_reflns_av_unetI/netI 0.0470
_diffrn_reflns_Laue_measured_fraction_full 0.999
_diffrn_reflns_Laue_measured_fraction_max 0.999
_diffrn_reflns_limit_h_max 39
_diffrn_reflns_limit_h_min -27
_diffrn_reflns_limit_k_max 27
_diffrn_reflns_limit_k_min -39
_diffrn_reflns_limit_l_max 17
_diffrn_reflns_limit_l_min -17
_diffrn_reflns_number 48137
_diffrn_reflns_point_group_measured_fraction_full 0.999
_diffrn_reflns_point_group_measured_fraction_max 0.999
_diffrn_reflns_theta_full 66.748
_diffrn_reflns_theta_max 66.748
_diffrn_reflns_theta_min 2.679
_diffrn_source 'micro-focus sealed X-ray tube'
_diffrn_source_type 'SuperNova (Cu) X-ray Source'
_exptl_absorpt_coefficient_mu 2.397
_exptl_absorpt_correction_T_max 1.00000
_exptl_absorpt_correction_T_min 0.89203
_exptl_absorpt_correction_type gaussian
_exptl_absorpt_process_details
'CrysAlisPro 1.171.39.43c (Rigaku Oxford Diffraction, 2018) Empirical absorption correction using spherical harmonics, implemented in SCALE3 ABSPACK scaling algorithm.'
_exptl_crystal_colour black
_exptl_crystal_colour_primary black
_exptl_crystal_density_diffrn 1.113
_exptl_crystal_description plate
_exptl_crystal_F_000 5376
_exptl_crystal_size_max 0.176
_exptl_crystal_size_mid 0.079
_exptl_crystal_size_min 0.048
_refine_diff_density_max 1.233
_refine_diff_density_min -1.572
_refine_diff_density_rms 0.119
_refine_ls_abs_structure_details
;
 Flack x determined using 3713 quotients [(I+)-(I-)]/[(I+)+(I-)]
 (Parsons, Flack and Wagner, Acta Cryst. B69 (2013) 249-259).
;
_refine_ls_abs_structure_Flack 0.049(6)
_refine_ls_extinction_method none
_refine_ls_goodness_of_fit_ref 1.031
_refine_ls_hydrogen_treatment constr
_refine_ls_matrix_type full
_refine_ls_number_parameters 806
_refine_ls_number_reflns 13861
_refine_ls_number_restraints 31
_refine_ls_restrained_S_all 1.035
_refine_ls_R_factor_all 0.0997
_refine_ls_R_factor_gt 0.0861
_refine_ls_shift/su_max 0.002
_refine_ls_shift/su_mean 0.000
_refine_ls_structure_factor_coef Fsqd
_refine_ls_weighting_details 'w=1/[\s^2^(Fo^2^)+(0.1945P)^2^] where P=(Fo^2^+2Fc^2^)/3'
_refine_ls_weighting_scheme calc
_refine_ls_wR_factor_gt 0.2445
_refine_ls_wR_factor_ref 0.2598
_reflns_Friedel_coverage 0.808
_reflns_Friedel_fraction_full 1.000
_reflns_Friedel_fraction_max 1.000
_reflns_number_gt 10932
_reflns_number_total 13861
_reflns_threshold_expression 'I > 2\s(I)'
_cod_data_source_file c9qo00155g2.cif
_cod_data_source_block '[Pd2_(Rp)-5_4_BF4_4'
_cod_original_cell_volume 15627.7(6)
_cod_database_code 1554749
_shelx_shelxl_version_number 2018/3
_chemical_oxdiff_formula 'C34 H24 N1 Pd1 P1'
_shelx_space_group_comment
;
The symmetry employed for this shelxl refinement is uniquely defined
by the following loop, which should always be used as a source of
symmetry information in preference to the above space-group names.
They are only intended as comments.
;
_reflns_odcompleteness_completeness 99.92
_reflns_odcompleteness_iscentric 1
_reflns_odcompleteness_theta 66.49
_olex2_refinement_description
;
1. Fixed Uiso
 At 1.2 times of:
  All C(H) groups, All C(H,H) groups
2. Restrained distances
 B2-F7
 1.32 with sigma of 0.01
 F9-B2
 1.32 with sigma of 0.01
 B2-F8
 1.32 with sigma of 0.01
 F9-F8
 2 with sigma of 0.01
 B1-F5
 1.32 with sigma of 0.001
 F3-B1
 1.32 with sigma of 0.001
 B2-F6
 1.32 with sigma of 0.01
3. Uiso/Uaniso restraints and constraints
Uanis(C51) \\sim Ueq, Uanis(C50) \\sim Ueq, Uanis(C53) \\sim Ueq, Uanis(C52)
\\sim Ueq: with sigma of 0.01 and sigma for terminal atoms of 0.02
4. Others
 Fixed U11: F5(0.20501) F6(0.12169) F7(0.23311) F8(0.2241)
 Fixed U22: F3(0.25238) F5(0.20222) F6(0.19811) F7(0.2) F8(0.2) B2(0.21377)
 Fixed U33: F5(0.21167) F6(0.18897) F7(0.18818) F8(0.22806)
5.a Secondary CH2 refined with riding coordinates:
 C18(H18A,H18B), C19(H19A,H19B), C26(H26A,H26B), C27(H27A,H27B), C67(H67A,
 H67B), C68(H68A,H68B), C75(H75A,H75B), C76(H76A,H76B)
5.b Aromatic/amide H refined with riding coordinates:
 C1(H1), C2(H2), C3(H3), C5(H5), C7(H7), C8(H8), C10(H10), C11(H11), C13(H13),
 C15(H15), C16(H16), C21(H21), C22(H22), C24(H24), C28(H28), C29(H29), C30(H30),
  C32(H32), C34(H34), C35(H35), C37(H37), C38(H38), C39(H39), C40(H40),
 C41(H41), C43(H43), C45(H45), C46(H46), C48(H48), C49(H49), C50(H50), C51(H51),
  C52(H52), C54(H54), C56(H56), C57(H57), C59(H59), C60(H60), C62(H62),
 C64(H64), C65(H65), C70(H70), C71(H71), C73(H73)
;
_olex2_submission_special_instructions 'No special instructions were received'
_oxdiff_exptl_absorpt_empirical_details
'Empirical correction (ABSPACK) includes: - Absorption correction using spherical harmonics - Frame scaling'
_oxdiff_exptl_absorpt_empirical_full_max 1.222
_oxdiff_exptl_absorpt_empirical_full_min 0.769

loop_
_space_group_symop_operation_xyz
'x, y, z'
'-y+1/2, x+1/2, z+1/2'
'-x, -y, z'
'y+1/2, -x+1/2, z+1/2'
'x+1/2, -y+1/2, -z+1/2'
'-x+1/2, y+1/2, -z+1/2'
'y, x, -z'
'-y, -x, -z'

loop_
_atom_site_label
_atom_site_type_symbol
_atom_site_fract_x
_atom_site_fract_y
_atom_site_fract_z
_atom_site_U_iso_or_equiv
_atom_site_adp_type
_atom_site_occupancy
_atom_site_site_symmetry_order
_atom_site_calc_flag
_atom_site_refinement_flags_posn
_atom_site_refinement_flags_adp
_atom_site_disorder_assembly
_atom_site_disorder_group
Pd1 Pd 0.62329(2) 0.87383(2) 0.15490(5) 0.0581(2) Uani 1 1 d . . . .
F1 F 0.6449(5) 0.9029(5) 0.8032(9) 0.168(6) Uani 1 1 d . . A 1
F2 F 0.6036(5) 0.9053(7) 0.6849(10) 0.215(9) Uani 1 1 d . . B 1
F3 F 0.5884(4) 0.8656(6) 0.8012(12) 0.203(5) Uani 1 1 d D . C 1
F5 F 0.6291(6) 0.8461(5) 0.7275(14) 0.206 Uani 1 1 d D . D 1
F6 F 0.7406(4) 0.7749(5) 0.3495(11) 0.170 Uani 1 1 d D . . .
F7 F 0.7227(6) 0.7968(6) 0.2321(13) 0.207 Uani 1 1 d D . . .
F8 F 0.6842(6) 0.7639(4) 0.3519(15) 0.217 Uani 1 1 d D . . .
F9 F 0.6754(4) 0.8196(4) 0.3069(10) 0.160(5) Uani 1 1 d D . . .
N1 N 0.5712(3) 0.8545(3) 0.2165(6) 0.071(2) Uani 1 1 d . . . .
N2 N 0.6167(3) 0.8252(2) 0.0699(5) 0.0574(19) Uani 1 1 d . . . .
N3 N 0.6762(3) 0.8894(2) 0.0965(6) 0.0584(19) Uani 1 1 d . . . .
N4 N 0.6267(3) 0.9224(3) 0.2411(8) 0.089(3) Uani 1 1 d . . . .
C1 C 0.5356(3) 0.8700(5) 0.1917(9) 0.081(3) Uani 1 1 d . . . .
H1 H 0.533695 0.891541 0.150141 0.098 Uiso 1 1 calc R . . .
C2 C 0.5016(4) 0.8527(6) 0.2305(12) 0.104(5) Uani 1 1 d . . . .
H2 H 0.476271 0.862887 0.214302 0.125 Uiso 1 1 calc R . . .
C3 C 0.5036(4) 0.8214(6) 0.2912(11) 0.097(4) Uani 1 1 d . . . .
H3 H 0.479868 0.810955 0.316868 0.116 Uiso 1 1 calc R . . .
C4 C 0.5402(3) 0.8049(4) 0.3152(8) 0.069(3) Uani 1 1 d . . . .
C5 C 0.5745(3) 0.8244(3) 0.2763(8) 0.067(3) Uani 1 1 d . . . .
H5 H 0.600206 0.815624 0.293519 0.080 Uiso 1 1 calc R . . .
C6 C 0.5445(3) 0.7712(4) 0.3751(8) 0.073(3) Uani 1 1 d . . . .
C7 C 0.5186(3) 0.7651(4) 0.4545(8) 0.069(3) Uani 1 1 d . . . .
H7 H 0.498351 0.783981 0.466409 0.082 Uiso 1 1 calc R . . .
C8 C 0.5224(3) 0.7338(4) 0.5112(9) 0.078(3) Uani 1 1 d . . . .
H8 H 0.504045 0.730949 0.559989 0.094 Uiso 1 1 calc R . . .
C9 C 0.5537(3) 0.7043(4) 0.5002(8) 0.074(3) Uani 1 1 d . . . .
C10 C 0.5798(3) 0.7088(3) 0.4277(8) 0.065(3) Uani 1 1 d . . . .
H10 H 0.600246 0.689764 0.418374 0.078 Uiso 1 1 calc R . . .
C11 C 0.5763(4) 0.7412(4) 0.3679(9) 0.082(4) Uani 1 1 d . . . .
H11 H 0.595355 0.743912 0.320538 0.098 Uiso 1 1 calc R . . .
C12 C 0.5574(3) 0.6694(3) 0.5659(8) 0.070(3) Uani 1 1 d . . . .
C13 C 0.5223(3) 0.6518(4) 0.6008(9) 0.075(3) Uani 1 1 d . . . .
H13 H 0.497302 0.660959 0.579801 0.090 Uiso 1 1 calc R . . .
C14 C 0.5238(4) 0.6198(4) 0.6686(9) 0.080(3) Uani 1 1 d . . . .
C15 C 0.5606(4) 0.6008(4) 0.6867(11) 0.084(4) Uani 1 1 d . . . .
H15 H 0.561748 0.577043 0.721558 0.100 Uiso 1 1 calc R . . .
C16 C 0.5961(4) 0.6187(3) 0.6505(9) 0.076(3) Uani 1 1 d . . . .
H16 H 0.620893 0.606115 0.660937 0.092 Uiso 1 1 calc R . . .
C17 C 0.5950(3) 0.6562(4) 0.5974(8) 0.069(3) Uani 1 1 d . . . .
C18 C 0.6324(3) 0.6834(4) 0.6078(10) 0.075(3) Uani 1 1 d . . . .
H18A H 0.639557 0.694675 0.547690 0.091 Uiso 1 1 calc R . . .
H18B H 0.655075 0.667389 0.629927 0.091 Uiso 1 1 calc R . . .
C19 C 0.6235(4) 0.7189(4) 0.6788(11) 0.087(4) Uani 1 1 d . . . .
H19A H 0.648659 0.726127 0.709697 0.104 Uiso 1 1 calc R . . .
H19B H 0.614440 0.742441 0.644145 0.104 Uiso 1 1 calc R . . .
C20 C 0.5930(3) 0.7093(4) 0.7504(10) 0.081(4) Uani 1 1 d . . . .
C21 C 0.5538(4) 0.7253(4) 0.7412(10) 0.089(4) Uani 1 1 d . . . .
H21 H 0.550011 0.749737 0.710043 0.107 Uiso 1 1 calc R . . .
C22 C 0.5194(4) 0.7042(6) 0.7799(11) 0.105(5) Uani 1 1 d . . . .
H22 H 0.493681 0.715666 0.776108 0.126 Uiso 1 1 calc R . . .
C23 C 0.5244(4) 0.6692(6) 0.8202(11) 0.092(4) Uani 1 1 d . . . .
C24 C 0.5622(3) 0.6589(5) 0.8526(11) 0.096(5) Uani 1 1 d . . . .
H24 H 0.564383 0.639051 0.898452 0.115 Uiso 1 1 calc R . . .
C25 C 0.5982(3) 0.6776(4) 0.8183(11) 0.083(4) Uani 1 1 d . . . .
C26 C 0.4902(3) 0.6389(6) 0.8258(13) 0.116(6) Uani 1 1 d . . . .
H26A H 0.464978 0.652753 0.839689 0.139 Uiso 1 1 calc R . . .
H26B H 0.495503 0.619511 0.875011 0.139 Uiso 1 1 calc R . . .
C27 C 0.4867(4) 0.6161(6) 0.7282(11) 0.105(5) Uani 1 1 d . . . .
H27A H 0.481455 0.587577 0.739620 0.127 Uiso 1 1 calc R . . .
H27B H 0.463715 0.626948 0.694308 0.127 Uiso 1 1 calc R . . .
C28 C 0.5966(4) 0.8270(4) -0.0085(8) 0.081(3) Uani 1 1 d . . . .
H28 H 0.590370 0.852578 -0.032004 0.097 Uiso 1 1 calc R . . .
C29 C 0.5845(4) 0.7954(4) -0.0563(7) 0.078(3) Uani 1 1 d . . . .
H29 H 0.568621 0.798108 -0.109488 0.094 Uiso 1 1 calc R . . .
C30 C 0.5966(4) 0.7572(3) -0.0233(8) 0.079(3) Uani 1 1 d . . . .
H30 H 0.588951 0.734092 -0.055908 0.095 Uiso 1 1 calc R . . .
C31 C 0.6193(4) 0.7533(3) 0.0558(7) 0.065(3) Uani 1 1 d . . . .
C32 C 0.6302(3) 0.7894(3) 0.0997(7) 0.062(2) Uani 1 1 d . . . .
H32 H 0.647267 0.788450 0.151130 0.074 Uiso 1 1 calc R . . .
C33 C 0.6332(4) 0.7145(3) 0.0887(8) 0.070(3) Uani 1 1 d . . . .
C34 C 0.6085(4) 0.6809(3) 0.0958(9) 0.073(3) Uani 1 1 d . . . .
H34 H 0.581610 0.682961 0.076799 0.087 Uiso 1 1 calc R . . .
C35 C 0.6226(5) 0.6436(3) 0.1309(10) 0.087(4) Uani 1 1 d . . . .
H35 H 0.604546 0.622285 0.138724 0.105 Uiso 1 1 calc R . . .
C36 C 0.6619(5) 0.6384(3) 0.1533(10) 0.088(4) Uani 1 1 d . . . .
C37 C 0.6889(4) 0.6710(3) 0.1432(9) 0.078(3) Uani 1 1 d . . . .
H37 H 0.716419 0.667736 0.155413 0.094 Uiso 1 1 calc R . . .
C38 C 0.6730(4) 0.7093(3) 0.1135(8) 0.079(3) Uani 1 1 d . . . .
H38 H 0.690431 0.731417 0.110922 0.094 Uiso 1 1 calc R . . .
C39 C 0.6778(4) 0.9031(3) 0.0064(7) 0.064(2) Uani 1 1 d . . . .
H39 H 0.654240 0.905529 -0.028558 0.077 Uiso 1 1 calc R . . .
C40 C 0.7155(4) 0.9133(3) -0.0325(9) 0.075(3) Uani 1 1 d . . . .
H40 H 0.716541 0.921533 -0.094400 0.090 Uiso 1 1 calc R . . .
C41 C 0.7501(4) 0.9116(3) 0.0170(7) 0.072(3) Uani 1 1 d . . . .
H41 H 0.774351 0.920551 -0.009021 0.086 Uiso 1 1 calc R . . .
C42 C 0.7494(3) 0.8959(3) 0.1099(7) 0.057(2) Uani 1 1 d . . . .
C43 C 0.7112(3) 0.8853(3) 0.1451(7) 0.060(2) Uani 1 1 d . . . .
H43 H 0.709808 0.874826 0.205164 0.072 Uiso 1 1 calc R . . .
C44 C 0.7864(3) 0.8901(3) 0.1652(7) 0.055(2) Uani 1 1 d . . . .
C45 C 0.8241(4) 0.8876(3) 0.1198(7) 0.067(3) Uani 1 1 d . . . .
H45 H 0.825433 0.890232 0.055411 0.080 Uiso 1 1 calc R . . .
C46 C 0.8587(3) 0.8815(3) 0.1700(8) 0.071(3) Uani 1 1 d . . . .
H46 H 0.883251 0.880312 0.138347 0.085 Uiso 1 1 calc R . . .
C47 C 0.8589(3) 0.8767(3) 0.2677(6) 0.057(2) Uani 1 1 d . . . .
C48 C 0.8203(3) 0.8791(3) 0.3116(7) 0.062(2) Uani 1 1 d . . . .
H48 H 0.818542 0.874721 0.375441 0.075 Uiso 1 1 calc R . . .
C49 C 0.7858(3) 0.8877(3) 0.2627(7) 0.058(2) Uani 1 1 d . . . .
H49 H 0.761618 0.892080 0.294451 0.069 Uiso 1 1 calc R . . .
C50 C 0.6029(6) 0.9549(5) 0.2271(13) 0.115(5) Uani 1 1 d . U . .
H50 H 0.589622 0.957697 0.170317 0.138 Uiso 1 1 calc R . . .
C51 C 0.5975(7) 0.9850(7) 0.2964(15) 0.131(6) Uani 1 1 d . U . .
H51 H 0.576028 1.003260 0.294194 0.157 Uiso 1 1 calc R . . .
C52 C 0.6261(7) 0.9858(6) 0.3686(15) 0.132(6) Uani 1 1 d . U . .
H52 H 0.626044 1.006929 0.411439 0.159 Uiso 1 1 calc R . . .
C53 C 0.6552(5) 0.9541(5) 0.3758(11) 0.098(4) Uani 1 1 d . U . .
C54 C 0.6498(3) 0.9222(3) 0.3159(8) 0.067(3) Uani 1 1 d . . . .
H54 H 0.663616 0.898285 0.329288 0.081 Uiso 1 1 calc R . . .
C55 C 0.6823(4) 0.9533(4) 0.4557(11) 0.088(4) Uani 1 1 d . . . .
C56 C 0.7187(4) 0.9785(4) 0.4473(10) 0.086(4) Uani 1 1 d . . . .
H56 H 0.723890 0.994861 0.395928 0.103 Uiso 1 1 calc R . . .
C57 C 0.7455(3) 0.9756(4) 0.5248(7) 0.072(3) Uani 1 1 d . . . .
H57 H 0.769207 0.990759 0.523322 0.087 Uiso 1 1 calc R . . .
C58 C 0.7385(3) 0.9521(3) 0.6006(8) 0.065(3) Uani 1 1 d . . . .
C59 C 0.7037(4) 0.9275(4) 0.6067(10) 0.081(3) Uani 1 1 d . . . .
H59 H 0.698697 0.910989 0.657987 0.097 Uiso 1 1 calc R . . .
C60 C 0.6764(5) 0.9294(4) 0.5294(14) 0.104(5) Uani 1 1 d . . . .
H60 H 0.653405 0.913132 0.530502 0.125 Uiso 1 1 calc R . . .
C61 C 0.7664(3) 0.9518(3) 0.6846(7) 0.065(2) Uani 1 1 d . . . .
C62 C 0.7871(3) 0.9871(3) 0.7124(7) 0.061(2) Uani 1 1 d . . . .
H62 H 0.780384 1.011300 0.682976 0.073 Uiso 1 1 calc R . . .
C63 C 0.8167(3) 0.9881(3) 0.7807(7) 0.064(2) Uani 1 1 d . . . .
C64 C 0.8183(3) 0.9546(3) 0.8360(7) 0.064(2) Uani 1 1 d . . . .
H64 H 0.832455 0.955846 0.891987 0.077 Uiso 1 1 calc R . . .
C65 C 0.7997(3) 0.9193(3) 0.8110(7) 0.066(3) Uani 1 1 d . . . .
H65 H 0.802299 0.897001 0.850202 0.079 Uiso 1 1 calc R . . .
C66 C 0.7773(3) 0.9149(3) 0.7312(7) 0.064(2) Uani 1 1 d . . . .
C67 C 0.7759(3) 0.8727(3) 0.6844(7) 0.065(2) Uani 1 1 d . . . .
H67A H 0.748307 0.866827 0.665497 0.077 Uiso 1 1 calc R . . .
H67B H 0.784130 0.852255 0.729072 0.077 Uiso 1 1 calc R . . .
C68 C 0.8052(3) 0.8704(3) 0.5946(7) 0.065(2) Uani 1 1 d . . . .
H68A H 0.814343 0.842734 0.585927 0.078 Uiso 1 1 calc R . . .
H68B H 0.790122 0.878354 0.539477 0.078 Uiso 1 1 calc R . . .
C69 C 0.8408(3) 0.8974(3) 0.6058(7) 0.060(2) Uani 1 1 d . . . .
C70 C 0.8411(3) 0.9333(3) 0.5525(7) 0.062(2) Uani 1 1 d . . . .
H70 H 0.827960 0.933392 0.495181 0.075 Uiso 1 1 calc R . . .
C71 C 0.8599(3) 0.9679(3) 0.5814(8) 0.067(3) Uani 1 1 d . . . .
H71 H 0.859021 0.991074 0.544470 0.081 Uiso 1 1 calc R . . .
C72 C 0.8807(3) 0.9686(3) 0.6675(9) 0.074(3) Uani 1 1 d . . . .
C73 C 0.8885(3) 0.9317(3) 0.7083(8) 0.059(2) Uani 1 1 d . . . .
H73 H 0.906906 0.930185 0.757172 0.071 Uiso 1 1 calc R . . .
C74 C 0.8691(3) 0.8963(3) 0.6773(7) 0.063(3) Uani 1 1 d . . . .
C75 C 0.8876(3) 1.0076(3) 0.7235(10) 0.072(3) Uani 1 1 d . . . .
H75A H 0.895304 1.029238 0.681374 0.087 Uiso 1 1 calc R . . .
H75B H 0.909745 1.003413 0.766880 0.087 Uiso 1 1 calc R . . .
C76 C 0.8478(3) 1.0209(3) 0.7802(8) 0.066(2) Uani 1 1 d . . . .
H76A H 0.855312 1.027439 0.843809 0.080 Uiso 1 1 calc R . . .
H76B H 0.836447 1.045105 0.752065 0.080 Uiso 1 1 calc R . . .
B1 B 0.6189(5) 0.8827(5) 0.7565(12) 0.150(12) Uani 1 1 d D . . .
B2 B 0.7073(4) 0.7944(7) 0.3179(15) 0.172(9) Uani 1 1 d D . . .

loop_
_atom_site_aniso_label
_atom_site_aniso_U_11
_atom_site_aniso_U_22
_atom_site_aniso_U_33
_atom_site_aniso_U_23
_atom_site_aniso_U_13
_atom_site_aniso_U_12
Pd1 0.0561(4) 0.0504(4) 0.0677(4) -0.0115(3) -0.0088(3) -0.0033(3)
F1 0.188(12) 0.193(12) 0.122(8) 0.032(8) -0.044(8) -0.067(11)
F2 0.221(15) 0.30(2) 0.122(8) 0.068(11) -0.082(10) -0.124(16)
F3 0.140(10) 0.252 0.215(15) 0.093(13) -0.011(10) -0.077(10)
F5 0.205 0.202 0.212 -0.040(13) -0.021(14) 0.027(13)
F6 0.122 0.198 0.189 0.010(11) -0.005(8) -0.001(9)
F7 0.233 0.200 0.188 0.016(13) 0.003(14) -0.030(14)
F8 0.224 0.200 0.228 0.010(15) 0.012(16) -0.035(13)
F9 0.124(8) 0.186(12) 0.169(10) 0.049(10) 0.000(8) -0.018(8)
N1 0.073(6) 0.071(5) 0.068(5) -0.015(4) -0.021(4) -0.010(4)
N2 0.071(5) 0.049(4) 0.052(4) 0.003(3) 0.001(4) -0.015(4)
N3 0.076(5) 0.039(4) 0.059(4) 0.000(3) -0.005(4) -0.007(3)
N4 0.073(6) 0.075(6) 0.120(8) -0.046(6) -0.039(6) 0.029(5)
C1 0.060(6) 0.111(10) 0.073(6) -0.023(7) -0.014(5) -0.003(6)
C2 0.042(6) 0.151(14) 0.120(11) -0.001(11) -0.020(7) -0.003(7)
C3 0.053(6) 0.140(13) 0.097(9) 0.007(9) 0.010(6) -0.017(7)
C4 0.052(5) 0.078(7) 0.075(6) -0.024(5) 0.002(5) -0.010(5)
C5 0.061(6) 0.065(6) 0.073(6) -0.017(5) -0.013(5) -0.004(5)
C6 0.059(6) 0.085(7) 0.074(6) -0.019(6) 0.001(5) -0.008(5)
C7 0.040(5) 0.092(8) 0.074(6) -0.008(6) 0.010(4) 0.005(5)
C8 0.044(5) 0.097(8) 0.092(8) -0.024(7) 0.021(5) -0.009(5)
C9 0.048(5) 0.093(8) 0.081(6) -0.033(6) 0.002(5) -0.007(5)
C10 0.057(5) 0.058(6) 0.080(6) -0.023(5) 0.013(5) -0.004(4)
C11 0.063(6) 0.095(9) 0.089(8) -0.036(7) 0.011(6) -0.019(6)
C12 0.064(6) 0.068(6) 0.079(7) -0.026(5) 0.021(5) 0.001(5)
C13 0.047(5) 0.080(7) 0.097(8) -0.035(6) 0.001(5) 0.001(5)
C14 0.072(7) 0.088(8) 0.079(7) 0.008(6) 0.027(6) 0.008(6)
C15 0.060(6) 0.075(7) 0.116(10) -0.029(7) 0.012(6) -0.002(5)
C16 0.081(7) 0.046(5) 0.102(8) -0.025(5) 0.016(6) 0.012(5)
C17 0.043(5) 0.078(7) 0.085(7) -0.032(6) 0.017(5) 0.008(4)
C18 0.051(5) 0.078(7) 0.098(8) -0.021(6) 0.014(5) 0.015(5)
C19 0.077(7) 0.060(6) 0.123(10) -0.026(7) 0.007(8) 0.000(6)
C20 0.056(6) 0.084(8) 0.102(9) -0.050(7) -0.003(6) 0.002(5)
C21 0.069(7) 0.096(9) 0.102(9) -0.052(7) 0.005(6) 0.014(6)
C22 0.064(7) 0.142(14) 0.109(10) -0.057(11) 0.018(7) 0.036(8)
C23 0.061(7) 0.122(12) 0.093(9) -0.026(8) 0.009(6) 0.018(7)
C24 0.042(5) 0.133(12) 0.114(10) -0.062(9) 0.013(6) -0.002(6)
C25 0.055(6) 0.082(8) 0.113(9) -0.050(8) 0.007(6) 0.000(5)
C26 0.037(5) 0.179(17) 0.133(12) -0.025(12) 0.024(7) -0.016(7)
C27 0.058(7) 0.163(16) 0.096(9) 0.003(10) 0.023(6) -0.011(8)
C28 0.093(8) 0.085(8) 0.064(6) 0.004(5) -0.012(6) -0.042(7)
C29 0.113(9) 0.071(7) 0.051(5) -0.005(5) -0.012(6) -0.027(6)
C30 0.110(9) 0.057(6) 0.070(7) -0.013(5) 0.010(6) -0.016(6)
C31 0.084(7) 0.050(5) 0.062(5) -0.014(4) 0.018(5) -0.012(5)
C32 0.073(6) 0.057(5) 0.055(5) -0.005(4) 0.007(5) -0.014(5)
C33 0.077(7) 0.057(5) 0.076(6) -0.009(5) 0.033(5) -0.023(5)
C34 0.076(7) 0.046(5) 0.096(7) -0.007(5) 0.015(6) -0.012(5)
C35 0.102(10) 0.052(5) 0.108(9) -0.015(5) 0.050(8) -0.018(6)
C36 0.109(10) 0.045(5) 0.109(9) -0.012(5) 0.059(8) 0.005(5)
C37 0.078(7) 0.053(5) 0.103(8) 0.002(5) 0.029(6) -0.009(5)
C38 0.096(9) 0.061(6) 0.078(7) -0.010(5) 0.037(6) -0.017(6)
C39 0.081(7) 0.049(5) 0.062(5) 0.004(4) -0.007(5) -0.009(5)
C40 0.110(9) 0.038(5) 0.078(7) 0.014(4) -0.012(7) -0.005(5)
C41 0.103(8) 0.056(5) 0.056(5) 0.000(4) 0.012(6) -0.031(6)
C42 0.071(6) 0.042(4) 0.058(5) 0.002(4) 0.011(4) -0.006(4)
C43 0.073(6) 0.043(4) 0.064(5) 0.003(4) -0.006(5) -0.012(4)
C44 0.056(5) 0.046(4) 0.065(5) -0.006(4) 0.006(4) -0.013(4)
C45 0.094(8) 0.053(5) 0.053(5) 0.004(4) 0.019(5) -0.024(5)
C46 0.053(5) 0.064(6) 0.094(7) -0.016(5) 0.024(5) -0.012(4)
C47 0.056(5) 0.051(5) 0.064(5) -0.013(4) 0.008(4) -0.017(4)
C48 0.061(5) 0.068(6) 0.058(5) -0.011(4) 0.011(4) -0.010(5)
C49 0.047(4) 0.067(6) 0.059(5) -0.008(4) 0.005(4) -0.013(4)
C50 0.126(10) 0.106(9) 0.112(9) -0.036(8) -0.037(8) 0.010(8)
C51 0.127(11) 0.123(10) 0.142(11) -0.028(9) -0.023(9) 0.020(9)
C52 0.143(11) 0.120(10) 0.134(10) -0.028(9) -0.021(10) 0.019(10)
C53 0.096(8) 0.099(8) 0.100(8) -0.045(7) -0.029(7) 0.010(7)
C54 0.055(5) 0.066(6) 0.081(6) -0.026(5) -0.010(5) 0.008(5)
C55 0.067(7) 0.086(8) 0.110(10) -0.043(8) -0.010(7) 0.002(6)
C56 0.067(7) 0.091(8) 0.101(8) -0.035(7) -0.016(6) 0.029(6)
C57 0.066(6) 0.089(7) 0.062(6) -0.026(5) 0.003(5) -0.005(6)
C58 0.052(5) 0.066(6) 0.078(7) -0.024(5) -0.005(5) 0.005(4)
C59 0.067(6) 0.082(7) 0.095(8) -0.010(6) -0.007(6) -0.021(6)
C60 0.099(10) 0.071(8) 0.142(13) -0.030(9) -0.044(10) -0.010(7)
C61 0.060(5) 0.068(6) 0.067(5) -0.019(5) 0.001(5) -0.009(5)
C62 0.055(5) 0.060(5) 0.068(5) -0.014(4) 0.001(4) -0.002(4)
C63 0.059(5) 0.069(6) 0.063(5) -0.017(5) 0.003(4) -0.008(5)
C64 0.074(6) 0.060(5) 0.059(5) -0.015(5) 0.005(5) -0.005(5)
C65 0.065(6) 0.073(6) 0.060(5) -0.019(5) 0.017(4) -0.022(5)
C66 0.066(6) 0.062(6) 0.064(5) -0.014(4) 0.010(5) -0.015(5)
C67 0.074(6) 0.055(5) 0.065(5) -0.013(4) 0.003(5) -0.015(5)
C68 0.085(7) 0.050(5) 0.059(5) -0.014(4) 0.004(5) -0.004(5)
C69 0.064(6) 0.058(5) 0.058(5) -0.012(4) 0.006(4) -0.004(4)
C70 0.075(6) 0.060(5) 0.052(5) -0.008(4) 0.007(4) 0.000(5)
C71 0.070(6) 0.061(6) 0.071(6) -0.002(5) 0.020(5) 0.002(5)
C72 0.058(5) 0.068(6) 0.097(8) -0.001(6) 0.034(6) -0.020(5)
C73 0.047(5) 0.053(5) 0.077(6) -0.011(4) 0.001(4) -0.011(4)
C74 0.063(5) 0.052(5) 0.075(6) -0.024(4) 0.034(5) -0.007(4)
C75 0.052(5) 0.054(5) 0.111(9) -0.007(5) 0.016(5) -0.008(4)
C76 0.065(6) 0.063(6) 0.071(6) -0.009(5) -0.008(5) -0.005(5)
B1 0.18(2) 0.18(2) 0.088(11) -0.037(14) 0.003(13) -0.11(2)
B2 0.118(17) 0.214 0.18(2) 0.127(19) -0.035(18) -0.005(19)

loop_
_atom_type_symbol
_atom_type_description
_atom_type_scat_dispersion_real
_atom_type_scat_dispersion_imag
_atom_type_scat_source
C C 0.0181 0.0091 'International Tables Vol C Tables 4.2.6.8 and 6.1.1.4'
H H 0.0000 0.0000 'International Tables Vol C Tables 4.2.6.8 and 6.1.1.4'
B B 0.0090 0.0039 'International Tables Vol C Tables 4.2.6.8 and 6.1.1.4'
F F 0.0727 0.0534 'International Tables Vol C Tables 4.2.6.8 and 6.1.1.4'
N N 0.0311 0.0180 'International Tables Vol C Tables 4.2.6.8 and 6.1.1.4'
Pd Pd 0.1215 3.9337 'International Tables Vol C Tables 4.2.6.8 and 6.1.1.4'

loop_
_exptl_crystal_face_index_h
_exptl_crystal_face_index_k
_exptl_crystal_face_index_l
_exptl_crystal_face_perp_dist
-21 -4 -1 0.0248
21 4 1 0.0232
-1 21 -1 0.0301
1 -21 0 0.0391
4 -4 -9 0.0861
-4 0 9 0.0805
0 -19 4 0.0464
2 -20 -3 0.0515

loop_
_geom_angle_atom_site_label_1
_geom_angle_atom_site_label_2
_geom_angle_atom_site_label_3
_geom_angle
_geom_angle_site_symmetry_3
N2 Pd1 N1 85.6(3) .
N2 Pd1 N4 177.0(4) .
N3 Pd1 N1 176.3(4) .
N3 Pd1 N2 92.5(3) .
N3 Pd1 N4 90.3(4) .
N4 Pd1 N1 91.6(5) .
C1 N1 Pd1 120.7(9) .
C5 N1 Pd1 116.7(8) .
C5 N1 C1 122.4(11) .
C28 N2 Pd1 122.4(8) .
C28 N2 C32 119.1(9) .
C32 N2 Pd1 118.2(6) .
C39 N3 Pd1 120.8(8) .
C43 N3 Pd1 120.1(7) .
C43 N3 C39 119.1(9) .
C50 N4 Pd1 120.4(9) .
C54 N4 Pd1 121.6(7) .
C54 N4 C50 117.8(10) .
N1 C1 H1 121.6 .
N1 C1 C2 116.9(14) .
C2 C1 H1 121.6 .
C1 C2 H2 118.7 .
C3 C2 C1 122.6(13) .
C3 C2 H2 118.7 .
C2 C3 H3 119.7 .
C2 C3 C4 120.5(12) .
C4 C3 H3 119.7 .
C3 C4 C5 115.1(12) .
C3 C4 C6 123.7(11) .
C6 C4 C5 121.2(10) .
N1 C5 C4 122.3(11) .
N1 C5 H5 118.9 .
C4 C5 H5 118.9 .
C4 C6 C7 122.2(11) .
C4 C6 C11 124.6(11) .
C7 C6 C11 113.0(12) .
C6 C7 H7 118.6 .
C8 C7 C6 122.9(11) .
C8 C7 H7 118.6 .
C7 C8 H8 118.9 .
C7 C8 C9 122.2(11) .
C9 C8 H8 118.9 .
C8 C9 C12 121.0(10) .
C10 C9 C8 118.0(13) .
C10 C9 C12 121.0(10) .
C9 C10 H10 119.7 .
C9 C10 C11 120.6(11) .
C11 C10 H10 119.7 .
C6 C11 H11 118.4 .
C10 C11 C6 123.3(11) .
C10 C11 H11 118.4 .
C13 C12 C9 118.9(11) .
C13 C12 C17 119.6(12) .
C17 C12 C9 121.4(10) .
C12 C13 H13 119.1 .
C12 C13 C14 121.7(11) .
C14 C13 H13 119.1 .
C13 C14 C27 114.9(12) .
C15 C14 C13 119.1(11) .
C15 C14 C27 124.7(13) .
C14 C15 H15 121.1 .
C14 C15 C16 117.9(13) .
C16 C15 H15 121.1 .
C15 C16 H16 119.0 .
C15 C16 C17 121.9(11) .
C17 C16 H16 119.0 .
C12 C17 C16 117.4(10) .
C12 C17 C18 124.4(11) .
C16 C17 C18 115.3(10) .
C17 C18 H18A 109.6 .
C17 C18 H18B 109.6 .
C17 C18 C19 110.4(9) .
H18A C18 H18B 108.1 .
C19 C18 H18A 109.6 .
C19 C18 H18B 109.6 .
C18 C19 H19A 108.6 .
C18 C19 H19B 108.6 .
H19A C19 H19B 107.6 .
C20 C19 C18 114.6(10) .
C20 C19 H19A 108.6 .
C20 C19 H19B 108.6 .
C21 C20 C19 118.9(15) .
C21 C20 C25 116.6(13) .
C25 C20 C19 123.2(11) .
C20 C21 H21 119.8 .
C20 C21 C22 120.5(15) .
C22 C21 H21 119.8 .
C21 C22 H22 120.0 .
C23 C22 C21 120.0(13) .
C23 C22 H22 120.0 .
C22 C23 C24 118.9(16) .
C22 C23 C26 121.1(15) .
C24 C23 C26 119.8(17) .
C23 C24 H24 118.9 .
C23 C24 C25 122.1(17) .
C25 C24 H24 118.9 .
C20 C25 C36 123.2(12) 7_556
C24 C25 C20 116.6(12) .
C24 C25 C36 120.0(15) 7_556
C23 C26 H26A 110.0 .
C23 C26 H26B 110.0 .
C23 C26 C27 108.7(12) .
H26A C26 H26B 108.3 .
C27 C26 H26A 110.0 .
C27 C26 H26B 110.0 .
C14 C27 C26 113.9(12) .
C14 C27 H27A 108.8 .
C14 C27 H27B 108.8 .
C26 C27 H27A 108.8 .
C26 C27 H27B 108.8 .
H27A C27 H27B 107.7 .
N2 C28 H28 117.7 .
N2 C28 C29 124.6(13) .
C29 C28 H28 117.7 .
C28 C29 H29 121.6 .
C28 C29 C30 116.8(12) .
C30 C29 H29 121.6 .
C29 C30 H30 119.3 .
C31 C30 C29 121.5(10) .
C31 C30 H30 119.3 .
C30 C31 C32 115.8(10) .
C30 C31 C33 122.2(9) .
C32 C31 C33 121.9(10) .
N2 C32 C31 121.8(10) .
N2 C32 H32 119.1 .
C31 C32 H32 119.1 .
C34 C33 C31 123.4(12) .
C38 C33 C31 120.2(10) .
C38 C33 C34 116.3(11) .
C33 C34 H34 118.9 .
C33 C34 C35 122.2(12) .
C35 C34 H34 118.9 .
C34 C35 H35 119.5 .
C36 C35 C34 121.1(11) .
C36 C35 H35 119.5 .
C35 C36 C25 121.1(12) 7_556
C35 C36 C37 119.3(12) .
C37 C36 C25 119.4(14) 7_556
C36 C37 H37 120.9 .
C36 C37 C38 118.2(12) .
C38 C37 H37 120.9 .
C33 C38 C37 122.6(11) .
C33 C38 H38 118.7 .
C37 C38 H38 118.7 .
N3 C39 H39 120.4 .
N3 C39 C40 119.3(10) .
C40 C39 H39 120.4 .
C39 C40 H40 119.0 .
C41 C40 C39 122.1(10) .
C41 C40 H40 119.0 .
C40 C41 H41 120.2 .
C40 C41 C42 119.5(11) .
C42 C41 H41 120.2 .
C41 C42 C44 122.5(10) .
C43 C42 C41 116.2(10) .
C43 C42 C44 121.3(8) .
N3 C43 C42 123.7(9) .
N3 C43 H43 118.2 .
C42 C43 H43 118.2 .
C45 C44 C42 119.4(9) .
C49 C44 C42 122.4(9) .
C49 C44 C45 118.2(9) .
C44 C45 H45 119.9 .
C46 C45 C44 120.2(9) .
C46 C45 H45 119.9 .
C45 C46 H46 118.5 .
C45 C46 C47 123.1(9) .
C47 C46 H46 118.5 .
C46 C47 C48 115.4(9) .
C46 C47 C74 123.5(8) 7_556
C48 C47 C74 121.1(8) 7_556
C47 C48 H48 119.0 .
C49 C48 C47 122.0(9) .
C49 C48 H48 119.0 .
C44 C49 H49 119.6 .
C48 C49 C44 120.8(9) .
C48 C49 H49 119.6 .
N4 C50 H50 119.1 .
N4 C50 C51 121.8(16) .
C51 C50 H50 119.1 .
C50 C51 H51 121.7 .
C52 C51 C50 116.6(18) .
C52 C51 H51 121.7 .
C51 C52 H52 120.2 .
C51 C52 C53 119.7(17) .
C53 C52 H52 120.2 .
C52 C53 C55 119.1(13) .
C54 C53 C52 115.4(13) .
C54 C53 C55 124.1(13) .
N4 C54 C53 125.6(11) .
N4 C54 H54 117.2 .
C53 C54 H54 117.2 .
C53 C55 C56 115.3(16) .
C60 C55 C53 123.2(14) .
C60 C55 C56 121.3(13) .
C55 C56 H56 123.0 .
C57 C56 C55 113.9(14) .
C57 C56 H56 123.0 .
C56 C57 H57 117.9 .
C58 C57 C56 124.1(12) .
C58 C57 H57 117.9 .
C57 C58 C59 121.2(11) .
C57 C58 C61 122.6(10) .
C59 C58 C61 116.2(11) .
C58 C59 H59 122.0 .
C58 C59 C60 116.0(13) .
C60 C59 H59 122.0 .
C55 C60 C59 123.5(14) .
C55 C60 H60 118.3 .
C59 C60 H60 118.3 .
C62 C61 C58 121.0(10) .
C62 C61 C66 116.6(9) .
C66 C61 C58 121.9(9) .
C61 C62 H62 117.8 .
C63 C62 C61 124.3(11) .
C63 C62 H62 117.8 .
C62 C63 C76 120.1(10) .
C64 C63 C62 114.9(10) .
C64 C63 C76 124.3(10) .
C63 C64 H64 119.3 .
C63 C64 C65 121.4(10) .
C65 C64 H64 119.3 .
C64 C65 H65 118.3 .
C64 C65 C66 123.5(11) .
C66 C65 H65 118.3 .
C61 C66 C67 123.6(9) .
C65 C66 C61 115.9(9) .
C65 C66 C67 118.3(10) .
C66 C67 H67A 109.3 .
C66 C67 H67B 109.3 .
C66 C67 C68 111.8(8) .
H67A C67 H67B 107.9 .
C68 C67 H67A 109.3 .
C68 C67 H67B 109.3 .
C67 C68 H68A 109.4 .
C67 C68 H68B 109.4 .
H68A C68 H68B 108.0 .
C69 C68 C67 111.0(8) .
C69 C68 H68A 109.4 .
C69 C68 H68B 109.4 .
C70 C69 C68 116.8(10) .
C74 C69 C68 126.7(10) .
C74 C69 C70 114.8(9) .
C69 C70 H70 118.6 .
C71 C70 C69 122.7(10) .
C71 C70 H70 118.6 .
C70 C71 H71 120.0 .
C70 C71 C72 120.0(10) .
C72 C71 H71 120.0 .
C71 C72 C75 123.0(11) .
C73 C72 C71 116.6(10) .
C73 C72 C75 119.5(12) .
C72 C73 H73 119.5 .
C72 C73 C74 121.1(10) .
C74 C73 H73 119.5 .
C69 C74 C47 122.0(9) 7_556
C69 C74 C73 121.2(10) .
C73 C74 C47 116.4(10) 7_556
C72 C75 H75A 109.2 .
C72 C75 H75B 109.2 .
C72 C75 C76 112.0(8) .
H75A C75 H75B 107.9 .
C76 C75 H75A 109.2 .
C76 C75 H75B 109.2 .
C63 C76 C75 111.5(8) .
C63 C76 H76A 109.3 .
C63 C76 H76B 109.3 .
C75 C76 H76A 109.3 .
C75 C76 H76B 109.3 .
H76A C76 H76B 108.0 .
F1 B1 F2 110.9(14) .
F1 B1 F3 118.6(15) .
F1 B1 F5 118(2) .
F3 B1 F2 108.3(18) .
F3 B1 F5 87.6(15) .
F5 B1 F2 110.9(17) .
F6 B2 F8 89.1(14) .
F6 B2 F9 165(3) .
F7 B2 F6 91.8(15) .
F7 B2 F8 126(3) .
F7 B2 F9 98.6(14) .
F9 B2 F8 93.5(10) .

loop_
_geom_bond_atom_site_label_1
_geom_bond_atom_site_label_2
_geom_bond_distance
_geom_bond_site_symmetry_2
Pd1 N1 2.035(10) .
Pd1 N2 2.027(8) .
Pd1 N3 2.005(9) .
Pd1 N4 2.029(9) .
F1 B1 1.28(2) .
F2 B1 1.37(3) .
F3 B1 1.3196(14) .
F5 B1 1.3199(14) .
F6 B2 1.350(12) .
F7 B2 1.335(13) .
F8 B2 1.355(13) .
F9 B2 1.351(12) .
N1 C1 1.330(16) .
N1 C5 1.318(15) .
N2 C28 1.309(14) .
N2 C32 1.332(13) .
N3 C39 1.372(13) .
N3 C43 1.355(14) .
N4 C50 1.343(19) .
N4 C54 1.318(15) .
C1 H1 0.9300 .
C1 C2 1.38(2) .
C2 H2 0.9300 .
C2 C3 1.35(2) .
C3 H3 0.9300 .
C3 C4 1.369(19) .
C4 C5 1.417(16) .
C4 C6 1.412(18) .
C5 H5 0.9300 .
C6 C7 1.439(16) .
C6 C11 1.447(18) .
C7 H7 0.9300 .
C7 C8 1.319(18) .
C8 H8 0.9300 .
C8 C9 1.429(17) .
C9 C10 1.361(16) .
C9 C12 1.493(19) .
C10 H10 0.9300 .
C10 C11 1.375(19) .
C11 H11 0.9300 .
C12 C13 1.388(16) .
C12 C17 1.390(16) .
C13 H13 0.9300 .
C13 C14 1.437(19) .
C14 C15 1.391(18) .
C14 C27 1.497(16) .
C15 H15 0.9300 .
C15 C16 1.411(17) .
C16 H16 0.9300 .
C16 C17 1.454(17) .
C17 C18 1.532(16) .
C18 H18A 0.9700 .
C18 H18B 0.9700 .
C18 C19 1.580(16) .
C19 H19A 0.9700 .
C19 H19B 0.9700 .
C19 C20 1.47(2) .
C20 C21 1.402(17) .
C20 C25 1.44(2) .
C21 H21 0.9300 .
C21 C22 1.44(2) .
C22 H22 0.9300 .
C22 C23 1.30(2) .
C23 C24 1.38(2) .
C23 C26 1.51(2) .
C24 H24 0.9300 .
C24 C25 1.426(19) .
C25 C36 1.482(18) 7_556
C26 H26A 0.9700 .
C26 H26B 0.9700 .
C26 C27 1.60(2) .
C27 H27A 0.9700 .
C27 H27B 0.9700 .
C28 H28 0.9300 .
C28 C29 1.311(16) .
C29 H29 0.9300 .
C29 C30 1.404(18) .
C30 H30 0.9300 .
C30 C31 1.367(18) .
C31 C32 1.395(13) .
C31 C33 1.437(16) .
C32 H32 0.9300 .
C33 C34 1.380(14) .
C33 C38 1.374(19) .
C34 H34 0.9300 .
C34 C35 1.409(18) .
C35 H35 0.9300 .
C35 C36 1.35(2) .
C36 C37 1.403(16) .
C37 H37 0.9300 .
C37 C38 1.433(17) .
C38 H38 0.9300 .
C39 H39 0.9300 .
C39 C40 1.402(18) .
C40 H40 0.9300 .
C40 C41 1.348(18) .
C41 H41 0.9300 .
C41 C42 1.431(14) .
C42 C43 1.403(14) .
C42 C44 1.468(15) .
C43 H43 0.9300 .
C44 C45 1.405(15) .
C44 C49 1.402(14) .
C45 H45 0.9300 .
C45 C46 1.366(17) .
C46 H46 0.9300 .
C46 C47 1.411(16) .
C47 C48 1.423(13) .
C47 C74 1.486(15) 7_556
C48 H48 0.9300 .
C48 C49 1.369(15) .
C49 H49 0.9300 .
C50 H50 0.9300 .
C50 C51 1.42(2) .
C51 H51 0.9300 .
C51 C52 1.40(3) .
C52 H52 0.9300 .
C52 C53 1.42(2) .
C53 C54 1.372(16) .
C53 C55 1.45(2) .
C54 H54 0.9300 .
C55 C56 1.47(2) .
C55 C60 1.33(2) .
C56 H56 0.9300 .
C56 C57 1.423(17) .
C57 H57 0.9300 .
C57 C58 1.356(17) .
C58 C59 1.409(15) .
C58 C61 1.517(15) .
C59 H59 0.9300 .
C59 C60 1.43(2) .
C60 H60 0.9300 .
C61 C62 1.406(14) .
C61 C66 1.436(16) .
C62 H62 0.9300 .
C62 C63 1.386(15) .
C63 C64 1.362(16) .
C63 C76 1.492(15) .
C64 H64 0.9300 .
C64 C65 1.367(14) .
C65 H65 0.9300 .
C65 C66 1.370(16) .
C66 C67 1.548(14) .
C67 H67A 0.9700 .
C67 H67B 0.9700 .
C67 C68 1.613(14) .
C68 H68A 0.9700 .
C68 H68B 0.9700 .
C68 C69 1.484(14) .
C69 C70 1.410(15) .
C69 C74 1.387(16) .
C70 H70 0.9300 .
C70 C71 1.363(15) .
C71 H71 0.9300 .
C71 C72 1.415(18) .
C72 C73 1.375(16) .
C72 C75 1.533(16) .
C73 H73 0.9300 .
C73 C74 1.404(13) .
C75 H75A 0.9700 .
C75 H75B 0.9700 .
C75 C76 1.605(15) .
C76 H76A 0.9700 .
C76 H76B 0.9700 .

loop_
_geom_torsion_atom_site_label_1
_geom_torsion_atom_site_label_2
_geom_torsion_atom_site_label_3
_geom_torsion_atom_site_label_4
_geom_torsion
_geom_torsion_site_symmetry_1
_geom_torsion_site_symmetry_4
Pd1 N1 C1 C2 174.2(10) . .
Pd1 N1 C5 C4 -172.1(8) . .
Pd1 N2 C28 C29 -165.6(11) . .
Pd1 N2 C32 C31 165.9(8) . .
Pd1 N3 C39 C40 -179.4(7) . .
Pd1 N3 C43 C42 -179.2(7) . .
Pd1 N4 C50 C51 165.2(17) . .
Pd1 N4 C54 C53 177.1(12) . .
N1 C1 C2 C3 0(2) . .
N2 C28 C29 C30 -4(2) . .
N3 C39 C40 C41 -2.5(16) . .
N4 C50 C51 C52 18(3) . .
C1 N1 C5 C4 3.2(16) . .
C1 C2 C3 C4 -1(3) . .
C2 C3 C4 C5 3(2) . .
C2 C3 C4 C6 -177.4(14) . .
C3 C4 C5 N1 -4.3(16) . .
C3 C4 C6 C7 -36.7(17) . .
C3 C4 C6 C11 147.8(13) . .
C4 C6 C7 C8 -179.8(11) . .
C4 C6 C11 C10 179.7(10) . .
C5 N1 C1 C2 -1.0(17) . .
C5 C4 C6 C7 142.5(11) . .
C5 C4 C6 C11 -33.0(16) . .
C6 C4 C5 N1 176.4(10) . .
C6 C7 C8 C9 2.6(18) . .
C7 C6 C11 C10 3.8(15) . .
C7 C8 C9 C10 -1.0(16) . .
C7 C8 C9 C12 179.5(11) . .
C8 C9 C10 C11 0.9(15) . .
C8 C9 C12 C13 36.3(15) . .
C8 C9 C12 C17 -139.3(11) . .
C9 C10 C11 C6 -2.6(17) . .
C9 C12 C13 C14 -176.2(10) . .
C9 C12 C17 C16 -171.5(9) . .
C9 C12 C17 C18 28.6(16) . .
C10 C9 C12 C13 -143.2(10) . .
C10 C9 C12 C17 41.2(15) . .
C11 C6 C7 C8 -3.8(16) . .
C12 C9 C10 C11 -179.6(10) . .
C12 C13 C14 C15 -12.3(18) . .
C12 C13 C14 C27 155.0(12) . .
C12 C17 C18 C19 60.2(16) . .
C13 C12 C17 C16 12.9(14) . .
C13 C12 C17 C18 -147.0(11) . .
C13 C14 C15 C16 11.4(18) . .
C13 C14 C27 C26 -95.5(17) . .
C14 C15 C16 C17 1.2(18) . .
C15 C14 C27 C26 71(2) . .
C15 C16 C17 C12 -13.6(16) . .
C15 C16 C17 C18 148.1(11) . .
C16 C17 C18 C19 -100.1(12) . .
C17 C12 C13 C14 -0.5(16) . .
C17 C18 C19 C20 27.8(17) . .
C18 C19 C20 C21 -103.7(14) . .
C18 C19 C20 C25 62.6(16) . .
C19 C20 C21 C22 151.9(12) . .
C19 C20 C25 C24 -151.6(11) . .
C19 C20 C25 C36 23.0(17) . 7_556
C20 C21 C22 C23 -3(2) . .
C21 C20 C25 C24 15.0(15) . .
C21 C20 C25 C36 -170.4(10) . 7_556
C21 C22 C23 C24 21(2) . .
C21 C22 C23 C26 -154.6(13) . .
C22 C23 C24 C25 -21(2) . .
C22 C23 C26 C27 79.7(18) . .
C23 C24 C25 C20 2.6(17) . .
C23 C24 C25 C36 -172.2(12) . 7_556
C23 C26 C27 C14 18(2) . .
C24 C23 C26 C27 -96.1(18) . .
C25 C20 C21 C22 -15.3(16) . .
C25 C36 C37 C38 178.5(12) 7_556 .
C26 C23 C24 C25 154.5(13) . .
C27 C14 C15 C16 -154.5(14) . .
C28 N2 C32 C31 -7.8(15) . .
C28 C29 C30 C31 1(2) . .
C29 C30 C31 C32 -1.2(17) . .
C29 C30 C31 C33 -177.7(11) . .
C30 C31 C32 N2 4.6(15) . .
C30 C31 C33 C34 -47.3(16) . .
C30 C31 C33 C38 131.5(12) . .
C31 C33 C34 C35 -178.1(10) . .
C31 C33 C38 C37 -177.4(10) . .
C32 N2 C28 C29 7.8(19) . .
C32 C31 C33 C34 136.4(12) . .
C32 C31 C33 C38 -44.7(15) . .
C33 C31 C32 N2 -178.9(9) . .
C33 C34 C35 C36 -4.6(19) . .
C34 C33 C38 C37 1.5(17) . .
C34 C35 C36 C25 -174.1(12) . 7_556
C34 C35 C36 C37 1.2(19) . .
C35 C36 C37 C38 3.1(19) . .
C36 C37 C38 C33 -4.6(18) . .
C38 C33 C34 C35 3.1(17) . .
C39 N3 C43 C42 2.8(14) . .
C39 C40 C41 C42 5.0(16) . .
C40 C41 C42 C43 -3.5(14) . .
C40 C41 C42 C44 175.0(9) . .
C41 C42 C43 N3 -0.4(14) . .
C41 C42 C44 C45 -19.9(13) . .
C41 C42 C44 C49 158.6(10) . .
C42 C44 C45 C46 -178.8(9) . .
C42 C44 C49 C48 174.8(9) . .
C43 N3 C39 C40 -1.4(14) . .
C43 C42 C44 C45 158.4(9) . .
C43 C42 C44 C49 -23.0(14) . .
C44 C42 C43 N3 -178.9(8) . .
C44 C45 C46 C47 0.8(16) . .
C45 C44 C49 C48 -6.6(14) . .
C45 C46 C47 C48 -0.4(15) . .
C45 C46 C47 C74 178.6(9) . 7_556
C46 C47 C48 C49 -3.6(14) . .
C47 C48 C49 C44 7.2(15) . .
C49 C44 C45 C46 2.6(14) . .
C50 N4 C54 C53 -8(2) . .
C50 C51 C52 C53 -8(3) . .
C51 C52 C53 C54 -7(3) . .
C51 C52 C53 C55 -174(2) . .
C52 C53 C54 N4 16(3) . .
C52 C53 C55 C56 -84(2) . .
C52 C53 C55 C60 100(2) . .
C53 C55 C56 C57 -177.3(11) . .
C53 C55 C60 C59 177.8(13) . .
C54 N4 C50 C51 -10(3) . .
C54 C53 C55 C56 109.6(18) . .
C54 C53 C55 C60 -66(2) . .
C55 C53 C54 N4 -177.4(15) . .
C55 C56 C57 C58 -0.4(16) . .
C56 C55 C60 C59 3(2) . .
C56 C57 C58 C59 1.6(17) . .
C56 C57 C58 C61 -176.0(10) . .
C57 C58 C59 C60 -0.8(18) . .
C57 C58 C61 C62 33.2(15) . .
C57 C58 C61 C66 -138.0(11) . .
C58 C59 C60 C55 -1(2) . .
C58 C61 C62 C63 -171.7(10) . .
C58 C61 C66 C65 -174.2(9) . .
C58 C61 C66 C67 23.1(15) . .
C59 C58 C61 C62 -144.6(11) . .
C59 C58 C61 C66 44.2(14) . .
C60 C55 C56 C57 -1.7(18) . .
C61 C58 C59 C60 177.0(11) . .
C61 C62 C63 C64 -15.1(15) . .
C61 C62 C63 C76 155.4(10) . .
C61 C66 C67 C68 59.9(14) . .
C62 C61 C66 C65 14.2(14) . .
C62 C61 C66 C67 -148.5(10) . .
C62 C63 C64 C65 16.0(15) . .
C62 C63 C76 C75 -91.9(12) . .
C63 C64 C65 C66 -1.8(17) . .
C64 C63 C76 C75 77.6(13) . .
C64 C65 C66 C61 -13.9(15) . .
C64 C65 C66 C67 149.7(10) . .
C65 C66 C67 C68 -102.4(11) . .
C66 C61 C62 C63 0.0(15) . .
C66 C67 C68 C69 30.7(13) . .
C67 C68 C69 C70 -106.6(10) . .
C67 C68 C69 C74 57.5(13) . .
C68 C69 C70 C71 150.3(10) . .
C68 C69 C74 C47 23.9(14) . 7_556
C68 C69 C74 C73 -148.6(10) . .
C69 C70 C71 C72 1.0(16) . .
C70 C69 C74 C47 -171.8(8) . 7_556
C70 C69 C74 C73 15.8(13) . .
C70 C71 C72 C73 14.0(15) . .
C70 C71 C72 C75 -154.7(10) . .
C71 C72 C73 C74 -13.8(14) . .
C71 C72 C75 C76 78.7(13) . .
C72 C73 C74 C47 -174.2(9) . 7_556
C72 C73 C74 C69 -1.3(14) . .
C72 C75 C76 C63 11.7(15) . .
C73 C72 C75 C76 -89.7(12) . .
C74 C47 C48 C49 177.4(9) 7_556 .
C74 C69 C70 C71 -15.7(15) . .
C75 C72 C73 C74 155.3(9) . .
C76 C63 C64 C65 -154.0(10) . .

loop_
_exptl_oxdiff_crystal_face_indexfrac_h
_exptl_oxdiff_crystal_face_indexfrac_k
_exptl_oxdiff_crystal_face_indexfrac_l
_exptl_oxdiff_crystal_face_x
_exptl_oxdiff_crystal_face_y
_exptl_oxdiff_crystal_face_z
-20.9988 -4.0001 -1.0001 -0.2096 -0.9722 0.1359
20.9988 4.0001 1.0001 0.2096 0.9722 -0.1359
-0.9981 20.9996 -1.0002 -0.4517 0.1062 -0.8724
0.9983 -20.9997 0.0001 0.5325 -0.1438 0.8128
4.0007 -4.0000 -9.0002 0.8997 -0.2028 -0.3891
-4.0011 0.0000 9.0002 -0.8018 0.1672 0.5442
-0.0021 -18.9997 4.0002 0.1416 -0.0184 0.9756
1.9987 -19.9997 -3.0000 0.7692 -0.2049 0.5932

loop_
_smtbx_masks_void_nr
_smtbx_masks_void_average_x
_smtbx_masks_void_average_y
_smtbx_masks_void_average_z
_smtbx_masks_void_volume
_smtbx_masks_void_count_electrons
1 0.000 0.000 -0.101 370.3 80.6
2 -0.672 -0.747 -0.477 3711.9 850.4
3 0.500 0.500 -0.173 370.3 80.4
